data_2311161
loop_
_publ_author_name
'Mohan, Singaravelu Chandra'
'Jenniefer, Samson Jegan'
'Muthiah, Packianathan Thomas'
'Jothivenkatachalam, Kandasamy'

_publ_section_title
;
 Tetraammine(carbonato-\k(2) O,O')cobalt(III) perchlorate.
;
_journal_coeditor_code LH5627
_journal_issue 'Pt 8'
_journal_name_full 'Acta crystallographica. Section E, Structure reports online'
_journal_page_first i45
_journal_page_last i46
_journal_paper_doi 10.1107/S1600536813018187
_journal_volume 69
_journal_year 2013
_chemical_formula_iupac '[Co (C O3) (N H3)4] Cl O4'
_chemical_formula_moiety 'C H12 Co N4 O3, Cl O4'
_chemical_formula_sum 'C H12 Cl Co N4 O7'
_chemical_formula_weight 286.53
_chemical_name_systematic
;
Tetraammine(carbonato-\k^2^<i>O</i>,<i>O</i>')cobalt(III) perchlorate
;
_space_group_IT_number 62
_space_group_name_Hall '-P 2ac 2n'
_space_group_name_H-M_alt 'P n m a'
_symmetry_cell_setting orthorhombic
_symmetry_space_group_name_Hall '-P 2ac 2n'
_symmetry_space_group_name_H-M 'P n m a'
_atom_sites_solution_hydrogens geom
_atom_sites_solution_primary direct
_atom_sites_solution_secondary difmap
_cell_angle_alpha 90
_cell_angle_beta 90
_cell_angle_gamma 90
_cell_formula_units_Z 4
_cell_length_a 17.8961(5)
_cell_length_b 8.0768(2)
_cell_length_c 6.8871(2)
_cell_measurement_reflns_used 1947
_cell_measurement_temperature 296
_cell_measurement_theta_max 32.97
_cell_measurement_theta_min 2.28
_cell_volume 995.48(5)
_computing_cell_refinement 'SAINT (Bruker, 2008)'
_computing_data_collection 'APEX2 (Bruker, 2008)'
_computing_data_reduction 'SAINT (Bruker, 2008)'
_computing_molecular_graphics '<i>POV-RAY</i> (Persistence of Vision Team, 2004) and PLATON (Spek, 2009)'
_computing_publication_material 'PLATON (Spek, 2009)'
_computing_structure_refinement 'SHELXL97 (Sheldrick, 2008)'
_computing_structure_solution 'SHELXS97 (Sheldrick, 2008)'
_diffrn_ambient_temperature 296
_diffrn_measured_fraction_theta_full 1.000
_diffrn_measured_fraction_theta_max 0.977
_diffrn_measurement_device_type 'Bruker SMART APEXII CCD area-detector'
_diffrn_measurement_method '\f and \w scans'
_diffrn_radiation_monochromator graphite
_diffrn_radiation_source 'fine-focus sealed tube'
_diffrn_radiation_type MoK\a
_diffrn_radiation_wavelength 0.71073
_diffrn_reflns_av_R_equivalents 0.0321
_diffrn_reflns_av_sigmaI/netI 0.0226
_diffrn_reflns_limit_h_max 27
_diffrn_reflns_limit_h_min -27
_diffrn_reflns_limit_k_max 12
_diffrn_reflns_limit_k_min -11
_diffrn_reflns_limit_l_max 10
_diffrn_reflns_limit_l_min -10
_diffrn_reflns_number 12900
_diffrn_reflns_reduction_process
;
;
_diffrn_reflns_theta_full 25.00
_diffrn_reflns_theta_max 32.97
_diffrn_reflns_theta_min 2.28
_diffrn_standards_number 0
_exptl_absorpt_coefficient_mu 2.014
_exptl_absorpt_correction_T_max 0.962
_exptl_absorpt_correction_T_min 0.951
_exptl_absorpt_correction_type multi-scan
_exptl_absorpt_process_details '(SADABS; Bruker, 2008)'
_exptl_crystal_colour purple
_exptl_crystal_density_diffrn 1.912
_exptl_crystal_density_method 'Not Measured'
_exptl_crystal_description plate
_exptl_crystal_F_000 584
_exptl_crystal_size_max 0.090
_exptl_crystal_size_mid 0.080
_exptl_crystal_size_min 0.070
_refine_diff_density_max 1.063
_refine_diff_density_min -0.748
_refine_ls_extinction_method none
_refine_ls_goodness_of_fit_ref 1.153
_refine_ls_hydrogen_treatment mixed
_refine_ls_matrix_type full
_refine_ls_number_parameters 91
_refine_ls_number_reflns 1947
_refine_ls_number_restraints 0
_refine_ls_restrained_S_all 1.153
_refine_ls_R_factor_all 0.0525
_refine_ls_R_factor_gt 0.0417
_refine_ls_shift/su_max 0.000
_refine_ls_shift/su_mean 0.000
_refine_ls_structure_factor_coef Fsqd
_refine_ls_weighting_details 'calc w=1/[\s^2^(Fo^2^)+(0.1000P)^2^]         where P=(Fo^2^+2Fc^2^)/3'
_refine_ls_weighting_scheme calc
_refine_ls_wR_factor_gt 0.1430
_refine_ls_wR_factor_ref 0.1528
_reflns_number_gt 1565
_reflns_number_total 1947
_reflns_threshold_expression I>2\s(I)
_cod_data_source_file lh5627sup1.cif
_cod_data_source_block I
_cod_original_formula_sum 'C H12 Cl Co N4 O7 '
_cod_database_code 2311161

loop_
_symmetry_equiv_pos_site_id
_symmetry_equiv_pos_as_xyz
1 x,y,z
2 1/2-x,-y,1/2+z
3 1/2+x,1/2-y,1/2-z
4 -x,1/2+y,-z
5 -x,-y,-z
6 1/2+x,y,1/2-z
7 1/2-x,1/2+y,1/2+z
8 x,1/2-y,z

loop_
_atom_site_aniso_label
_atom_site_aniso_U_11
_atom_site_aniso_U_22
_atom_site_aniso_U_33
_atom_site_aniso_U_12
_atom_site_aniso_U_13
_atom_site_aniso_U_23
Co1 0.0320(3) 0.0241(2) 0.0213(2) 0.0000 -0.00210(10) 0.0000
O1 0.0417(9) 0.0285(8) 0.0269(7) -0.0032(7) -0.0017(5) 0.0027(5)
O2 0.0462(14) 0.077(2) 0.0227(10) 0.0000 0.0028(8) 0.0000
N1 0.0450(10) 0.0319(9) 0.0318(8) 0.0014(8) 0.0007(8) -0.0035(7)
N3 0.0368(13) 0.0343(14) 0.0272(12) 0.0000 -0.0029(10) 0.0000
N4 0.0369(14) 0.0407(18) 0.0364(14) 0.0000 -0.0037(12) 0.0000
C1 0.0336(13) 0.0392(16) 0.0230(11) 0.0000 -0.0044(10) 0.0000
Cl2 0.0418(4) 0.0377(5) 0.0482(5) 0.0000 0.0064(3) 0.0000
O3 0.102(3) 0.068(3) 0.115(3) 0.0000 0.076(3) 0.0000
O4 0.066(3) 0.324(11) 0.056(3) 0.0000 -0.0011(19) 0.0000
O5 0.162(4) 0.0684(19) 0.161(4) 0.041(2) 0.070(3) 0.054(2)

loop_
_atom_site_type_symbol
_atom_site_label
_atom_site_fract_x
_atom_site_fract_y
_atom_site_fract_z
_atom_site_U_iso_or_equiv
_atom_site_thermal_displace_type
_atom_site_calc_flag
_atom_site_refinement_flags
_atom_site_occupancy
Co Co1 0.07671(2) 0.25000 0.88852(5) 0.02580(10) Uani . . 1.000
O O1 0.05126(10) 0.1164(2) 1.10933(19) 0.0324(5) Uani . . 1.000
O O2 0.01415(17) 0.25000 1.3801(3) 0.0486(9) Uani . . 1.000
N N1 0.09597(12) 0.0723(2) 0.7015(3) 0.0362(5) Uani . . 1.000
N N3 -0.02722(17) 0.25000 0.8052(4) 0.0328(8) Uani . . 1.000
N N4 0.18057(18) 0.25000 0.9753(5) 0.0380(9) Uani . . 1.000
C C1 0.03851(18) 0.25000 1.2100(4) 0.0319(8) Uani . . 1.000
Cl Cl2 0.27539(5) 0.25000 0.48795(14) 0.0426(3) Uani . . 1.000
O O3 0.3348(3) 0.25000 0.3518(8) 0.0950(17) Uani . . 1.000
O O4 0.2027(3) 0.25000 0.4051(6) 0.149(4) Uani . . 1.000
O O5 0.2799(3) 0.1123(4) 0.6072(7) 0.131(2) Uani . . 1.000
H H1A 0.14500 0.05620 0.69100 0.0540 Uiso calc R 1.000
H H1B 0.07740 0.10050 0.58620 0.0540 Uiso calc R 1.000
H H1C 0.07430 -0.02060 0.74220 0.0540 Uiso calc R 1.000
H H2 0.1869(18) 0.174(4) 1.035(5) 0.052(10) Uiso . . 1.000
H H3 0.209(3) 0.25000 0.904(8) 0.062(19) Uiso . . 1.000
H H4 -0.0472(17) 0.171(3) 0.843(4) 0.032(7) Uiso . . 1.000
H H5 -0.029(2) 0.25000 0.686(6) 0.023(8) Uiso . . 1.000

loop_
_atom_type_symbol
_atom_type_description
_atom_type_scat_dispersion_real
_atom_type_scat_dispersion_imag
_atom_type_scat_source
O O 0.0106 0.0060 'International Tables Vol C Tables 4.2.6.8 and 6.1.1.4'
N N 0.0061 0.0033 'International Tables Vol C Tables 4.2.6.8 and 6.1.1.4'
Co Co 0.3494 0.9721 'International Tables Vol C Tables 4.2.6.8 and 6.1.1.4'
Cl Cl 0.1484 0.1585 'International Tables Vol C Tables 4.2.6.8 and 6.1.1.4'
H H 0.0000 0.0000 'International Tables Vol C Tables 4.2.6.8 and 6.1.1.4'
C C 0.0033 0.0016 'International Tables Vol C Tables 4.2.6.8 and 6.1.1.4'

loop_
_geom_angle_atom_site_label_1
_geom_angle_atom_site_label_2
_geom_angle_atom_site_label_3
_geom_angle_site_symmetry_1
_geom_angle_site_symmetry_3
_geom_angle
_geom_angle_publ_flag
O1 Co1 N1 . . 98.67(7) no
O1 Co1 N3 . . 90.39(9) no
O1 Co1 N4 . . 89.05(10) no
O1 Co1 C1 . . 34.21(5) no
O1 Co1 O1 . 8_555 68.41(7) no
O1 Co1 N1 . 8_555 167.04(7) no
N1 Co1 N3 . . 88.53(8) no
N1 Co1 N4 . . 91.94(9) no
N1 Co1 C1 . . 132.85(6) no
O1 Co1 N1 8_555 . 167.04(7) no
N1 Co1 N1 . 8_555 94.22(8) no
N3 Co1 N4 . . 179.32(13) no
N3 Co1 C1 . . 89.99(11) no
O1 Co1 N3 8_555 . 90.39(9) no
N1 Co1 N3 8_555 . 88.53(8) no
N4 Co1 C1 . . 89.33(13) no
O1 Co1 N4 8_555 . 89.05(10) no
N1 Co1 N4 8_555 . 91.94(9) no
O1 Co1 C1 8_555 . 34.21(5) no
N1 Co1 C1 8_555 . 132.85(6) no
O1 Co1 N1 8_555 8_555 98.67(7) no
O5 Cl2 O5 . 8_555 106.9(3) no
O3 Cl2 O5 . . 110.4(2) no
O3 Cl2 O5 . 8_555 110.4(2) no
O3 Cl2 O4 . . 114.9(3) no
O4 Cl2 O5 . . 107.0(2) no
Co1 O1 C1 . . 89.86(13) no
Co1 N1 H1C . . 110.00 no
Co1 N1 H1B . . 109.00 no
H1A N1 H1C . . 109.00 no
H1B N1 H1C . . 110.00 no
H1A N1 H1B . . 109.00 no
Co1 N1 H1A . . 110.00 no
H4 N3 H4 . 8_555 111(3) no
H4 N3 H5 8_555 . 109(2) no
H4 N3 H5 . . 109(2) no
Co1 N3 H4 . 8_555 110(2) no
Co1 N3 H4 . . 110(2) no
Co1 N3 H5 . . 109(3) no
H2 N4 H3 8_555 . 106(3) no
Co1 N4 H2 . 8_555 108(2) no
Co1 N4 H2 . . 108(2) no
Co1 N4 H3 . . 118(4) no
H2 N4 H2 . 8_555 110(4) no
H2 N4 H3 . . 106(3) no
Co1 C1 O2 . . 176.8(3) no
Co1 C1 O1 . 8_555 55.93(12) no
O1 C1 O1 . 8_555 111.9(2) no
O1 C1 O2 8_555 . 124.05(12) no
O1 C1 O2 . . 124.05(12) no
Co1 C1 O1 . . 55.93(12) no

loop_
_geom_bond_atom_site_label_1
_geom_bond_atom_site_label_2
_geom_bond_site_symmetry_2
_geom_bond_distance
_geom_bond_publ_flag
Co1 O1 . 1.9195(15) no
Co1 N1 . 1.9590(19) no
Co1 N3 . 1.947(3) no
Co1 N4 . 1.952(3) no
Co1 O1 8_555 1.9195(15) no
Co1 N1 8_555 1.9590(19) no
Cl2 O5 8_555 1.385(4) no
Cl2 O3 . 1.418(6) no
Cl2 O4 . 1.421(5) no
Cl2 O5 . 1.385(4) no
O1 C1 . 1.303(2) no
O2 C1 . 1.250(4) no
N1 H1A . 0.8900 no
N1 H1B . 0.8900 no
N1 H1C . 0.8900 no
N3 H4 . 0.78(3) no
N3 H5 . 0.82(4) no
N3 H4 8_555 0.78(3) no
N4 H3 . 0.71(5) no
N4 H2 8_555 0.75(3) no
N4 H2 . 0.75(3) no

loop_
_geom_contact_atom_site_label_1
_geom_contact_atom_site_label_2
_geom_contact_distance
_geom_contact_site_symmetry_2
_geom_contact_publ_flag
Co1 O2 3.676(2) 1_554 no
Co1 O1 3.7420(17) 4_557 no
Co1 O1 3.7420(17) 5_557 no
Co1 O2 3.676(2) 8_554 no
Cl2 H1A 3.1400 8_555 no
Cl2 H1A 3.1400 . no
Cl2 H3 3.10(5) . no
Cl2 H3 3.10(5) . no
O1 O2 2.255(2) . no
O1 N3 3.0478(18) 5_557 no
O1 N3 2.743(3) . no
O1 Co1 3.7420(17) 4_547 no
O1 N1 2.942(2) . no
O1 N4 2.715(3) . no
O1 O1 3.028(2) 5_557 no
O1 N3 3.0478(18) 4_547 no
O1 O1 2.158(2) 8_555 no
O1 Co1 3.7420(17) 5_557 no
O2 N1 3.017(3) 8_556 no
O2 N3 3.020(4) 8_556 no
O2 Co1 3.676(2) 1_556 no
O2 O1 2.255(2) 8_555 no
O2 N3 3.020(4) 1_556 no
O2 Co1 3.676(2) 8_556 no
O2 O1 2.255(2) . no
O2 N1 3.017(3) 1_556 no
O3 N1 3.063(3) 2_554 no
O3 N1 3.063(3) 7_554 no
O4 N1 3.143(5) 8_555 no
O4 N4 2.987(5) 1_554 no
O4 C1 3.231(6) 8_554 no
O4 C1 3.231(6) 1_554 no
O4 N4 2.987(5) 8_554 no
O4 N1 3.143(5) . no
O5 N4 3.145(4) 7_544 no
O5 N4 3.145(4) 2_554 no
O1 H1C 2.5900 5_557 no
O1 H2 2.52(3) . no
O1 H4 2.35(2) 5_557 no
O1 H4 2.58(3) . no
O1 H1C 2.7900 . no
O2 H1C 2.5800 5_557 no
O2 H5 2.24(4) 1_556 no
O2 H1B 2.1800 8_556 no
O2 H1C 2.5800 4_557 no
O2 H5 2.24(4) 8_556 no
O2 H1B 2.1800 1_556 no
O3 H1A 2.7300 7_554 no
O3 H1A 2.7300 2_554 no
O3 H1C 2.5800 2_554 no
O3 H1C 2.5800 7_554 no
O4 H1A 2.7200 . no
O4 H2 2.64(3) 1_554 no
O4 H1B 2.8400 . no
O4 H2 2.64(3) 8_554 no
O4 H1A 2.7200 8_555 no
O4 H1B 2.8400 8_555 no
O5 H3 2.65(5) . no
O5 H1A 2.5200 . no
O5 H2 2.44(3) 2_554 no
O5 H3 2.65(5) . no
N1 O1 2.942(2) . no
N1 O4 3.143(5) . no
N1 N1 2.871(2) 8_555 no
N1 N3 2.726(3) . no
N1 O2 3.017(3) 1_554 no
N1 O4 3.143(5) . no
N1 O3 3.063(3) 2_555 no
N1 N4 2.812(4) . no
N1 O2 3.017(3) 8_554 no
N1 O3 3.063(3) 7_545 no
N3 O2 3.020(4) 8_554 no
N3 O1 3.0478(18) 5_557 no
N3 O1 2.743(3) 8_555 no
N3 O1 3.0478(18) 4_557 no
N3 O1 2.743(3) . no
N3 N1 2.726(3) 8_555 no
N3 O2 3.020(4) 1_554 no
N3 N1 2.726(3) . no
N3 C1 3.026(4) . no
N4 N1 2.812(4) 8_555 no
N4 O1 2.715(3) . no
N4 O4 2.987(5) 8_556 no
N4 O1 2.715(3) 8_555 no
N4 O5 3.145(4) 7_555 no
N4 N1 2.812(4) . no
N4 C1 3.013(5) . no
N4 O4 2.987(5) 1_556 no
N4 O5 3.145(4) 2_555 no
N1 H5 2.66(3) . no
N1 H3 2.85(5) . no
N1 H4 2.86(3) . no
N1 H1B 2.7800 8_555 no
N1 H2 2.93(3) . no
N3 H1C 2.8800 8_555 no
N3 H1B 2.6900 . no
N3 H1C 2.8800 . no
N3 H1B 2.6900 8_555 no
N4 H1A 2.5900 8_555 no
N4 H1A 2.5900 . no
C1 O4 3.231(6) 1_556 no
C1 N3 3.026(4) . no
C1 N4 3.013(5) . no
C1 O4 3.231(6) 8_556 no
C1 H2 2.98(3) . no
C1 H1C 2.7600 5_557 no
C1 H4 3.03(3) . no
C1 H1B 2.9400 1_556 no
C1 H4 3.03(3) 8_555 no
C1 H1C 2.7600 4_557 no
C1 H1B 2.9400 8_556 no
C1 H2 2.98(3) 8_555 no
H1A H3 2.4300 . no
H1A O3 2.7300 2_555 no
H1A O3 2.7300 7_545 no
H1A O5 2.5200 . no
H1A Cl2 3.1400 . no
H1A O4 2.7200 . no
H1A Cl2 3.1400 . no
H1A O4 2.7200 . no
H1B O2 2.1800 8_554 no
H1B C1 2.9400 1_554 no
H1B H5 2.3600 . no
H1B O2 2.1800 1_554 no
H1B O4 2.8400 . no
H1B O4 2.8400 . no
H1B C1 2.9400 8_554 no
H1B H1B 2.4100 8_555 no
H1C C1 2.7600 4_547 no
H1C O1 2.5900 5_557 no
H1C O2 2.5800 5_557 no
H1C O3 2.5800 2_555 no
H1C O2 2.5800 4_547 no
H1C C1 2.7600 5_557 no
H1C O3 2.5800 7_545 no
H2 O4 2.64(3) 1_556 no
H2 O4 2.64(3) 8_556 no
H2 O5 2.44(3) 2_555 no
H3 Cl2 3.10(5) . no
H3 O5 2.65(5) . no
H3 H1A 2.4300 . no
H3 Cl2 3.10(5) . no
H3 O5 2.65(5) 8_555 no
H3 H1A 2.4300 8_555 no
H4 O1 2.35(2) 5_557 no
H5 O2 2.24(4) 8_554 no
H5 H1B 2.3600 8_555 no
H5 H1B 2.3600 . no
H5 O2 2.24(4) 1_554 no

loop_
_geom_hbond_atom_site_label_D
_geom_hbond_atom_site_label_H
_geom_hbond_atom_site_label_A
_geom_hbond_site_symmetry_A
_geom_hbond_distance_DH
_geom_hbond_distance_HA
_geom_hbond_distance_DA
_geom_hbond_angle_DHA
_geom_hbond_publ_flag
N1 H1A O5 . 0.89 2.52 3.371(6) 159 yes
N1 H1B O2 1_554 0.89 2.18 3.017(3) 156 yes
N1 H1C O3 2_555 0.89 2.58 3.063(3) 115 yes
N1 H1C O2 4_547 0.89 2.58 3.313(3) 140 yes
N1 H1C O1 5_557 0.89 2.59 3.311(3) 139 yes
N4 H2 O5 2_555 0.75(3) 2.44(3) 3.145(4) 158(3) yes
N3 H4 O1 5_557 0.78(3) 2.35(2) 3.0478(18) 151(3) yes
N3 H5 O2 1_554 0.82(4) 2.24(4) 3.020(4) 158(3) yes

loop_
_geom_torsion_atom_site_label_1
_geom_torsion_atom_site_label_2
_geom_torsion_atom_site_label_3
_geom_torsion_atom_site_label_4
_geom_torsion_site_symmetry_1
_geom_torsion_site_symmetry_3
_geom_torsion_site_symmetry_4
_geom_torsion
_geom_torsion_publ_flag
N1 Co1 O1 C1 . . . -177.97(17) no
N3 Co1 O1 C1 . . . -89.40(17) no
N4 Co1 O1 C1 . . . 90.22(17) no
O1 Co1 O1 C1 8_555 . . 0.87(16) no
O1 Co1 C1 O1 . . 8_555 178.6(3) no
N1 Co1 C1 O1 . . . 2.7(2) no
N1 Co1 C1 O1 . . 8_555 -178.69(14) no
N3 Co1 C1 O1 . . . 90.72(15) no
N4 Co1 C1 O1 . . . -89.29(15) no
O1 Co1 C1 O1 8_555 . . -178.6(3) no
N1 Co1 C1 O1 8_555 . . 178.69(14) no
O1 Co1 O1 C1 . 8_555 . -0.87(16) no
Co1 O1 C1 O2 . . . 176.1(3) no
Co1 O1 C1 O1 . . 8_555 -1.3(2) no
